data_7038008
loop_
_publ_author_name
'Roebuck, James W.'
'Turkington, Jennifer R.'
'Rogers, David M.'
'Bailey, Philip J.'
'Griffin, Violina'
'Fischmann, Adam J.'
'Nichol, Gary S.'
'Pelser, Max'
'Parsons, Simon'
'Tasker, Peter A.'

_publ_section_title
;
 Preorganized tridentate analogues of mixed hydroxyoxime/carboxylate
 nickel extractants.
;
_journal_issue 9
_journal_name_full 'Dalton transactions (Cambridge, England : 2003)'
_journal_page_first 3734
_journal_page_last 3742
_journal_paper_doi 10.1039/c5dt04288g
_journal_volume 45
_journal_year 2016
_chemical_formula_moiety 'C20 H19 Br1 N2 O1'
_chemical_formula_sum 'C20 H19 Br N2 O'
_chemical_formula_weight 383.29
_space_group_IT_number 14
_symmetry_cell_setting monoclinic
_symmetry_space_group_name_Hall '-P 2ybc'
_symmetry_space_group_name_H-M 'P 1 21/c 1'
_atom_sites_solution_hydrogens geom
_atom_sites_solution_primary 'Charge flipping'
_audit_block_doi 10.5517/cc1jbdbl
_audit_creation_date 10-11-12
_audit_creation_method CRYSTALS_ver_14.09
_audit_update_record
;
2015-10-26 deposited with the CCDC.
2016-01-12 downloaded from the CCDC.
;
_cell_angle_alpha 90
_cell_angle_beta 110.6230(10)
_cell_angle_gamma 90
_cell_formula_units_Z 8
_cell_length_a 10.84900(10)
_cell_length_b 43.9601(3)
_cell_length_c 8.08160(10)
_cell_measurement_reflns_used 36882
_cell_measurement_temperature 100
_cell_measurement_theta_max 74
_cell_measurement_theta_min 2
_cell_volume 3607.31(7)
_computing_cell_refinement 'CrysAlis RED, (Oxford Diffraction, 2002)'
_computing_data_collection 'Xcalibur, (Oxford Diffraction, 2002)'
_computing_data_reduction 'CrysAlis RED, (Oxford Diffraction, 2002)'
_computing_molecular_graphics 'CAMERON (Watkin et al., 1996)'
_computing_publication_material 'CRYSTALS (Betteridge et al., 2003)'
_computing_structure_refinement 'CRYSTALS (Betteridge et al., 2003)'
_computing_structure_solution 'Superflip (Palatinus & Chapuis, 2007)'
_diffrn_ambient_temperature 100
_diffrn_measured_fraction_theta_full 0.996
_diffrn_measured_fraction_theta_max 0.987
_diffrn_measurement_device Area
_diffrn_measurement_device_type 'Oxford Diffraction XCALIBUR'
_diffrn_measurement_method \w
_diffrn_radiation_monochromator graphite
_diffrn_radiation_type 'Cu K\a'
_diffrn_radiation_wavelength 1.54178
_diffrn_reflns_av_R_equivalents 0.035
_diffrn_reflns_limit_h_max 12
_diffrn_reflns_limit_h_min -13
_diffrn_reflns_limit_k_max 54
_diffrn_reflns_limit_k_min 0
_diffrn_reflns_limit_l_max 9
_diffrn_reflns_limit_l_min 0
_diffrn_reflns_number 58323
_diffrn_reflns_theta_full 70.892
_diffrn_reflns_theta_max 73.846
_diffrn_reflns_theta_min 2.010
_diffrn_standards_number 0
_exptl_absorpt_coefficient_mu 3.163
_exptl_absorpt_correction_T_max 0.92
_exptl_absorpt_correction_T_min 0.60
_exptl_absorpt_correction_type multi-scan
_exptl_absorpt_process_details 'DENZO/SCALEPACK (Otwinowski & Minor, 1997)'
_exptl_crystal_colour orange-brown
_exptl_crystal_density_diffrn 1.411
_exptl_crystal_density_method 'not measured'
_exptl_crystal_description plate
_exptl_crystal_F_000 1568
_exptl_crystal_size_max 0.293
_exptl_crystal_size_mid 0.122
_exptl_crystal_size_min 0.025
_refine_diff_density_max 0.32
_refine_diff_density_min -0.39
_refine_ls_extinction_method None
_refine_ls_goodness_of_fit_ref 0.9985
_refine_ls_hydrogen_treatment none
_refine_ls_matrix_type full
_refine_ls_number_parameters 433
_refine_ls_number_reflns 7120
_refine_ls_number_restraints 0
_refine_ls_R_factor_all 0.0279
_refine_ls_R_factor_gt 0.0264
_refine_ls_shift/su_max 0.0008899
_refine_ls_shift/su_mean 0.0000585
_refine_ls_structure_factor_coef Fsqd
_refine_ls_weighting_details
;

Data were merged in SORTAV and the sigmas used directly as weights in refinement
with a robust-resistant modifer.  

;
_refine_ls_weighting_scheme sigma
_refine_ls_wR_factor_all 0.0431
_refine_ls_wR_factor_gt 0.0429
_refine_ls_wR_factor_ref 0.0431
_reflns_limit_h_max 12
_reflns_limit_h_min -13
_reflns_limit_k_max 54
_reflns_limit_k_min 0
_reflns_limit_l_max 9
_reflns_limit_l_min 0
_reflns_number_gt 6855
_reflns_number_total 7207
_reflns_threshold_expression I>2.0\s(I)
_oxford_diffrn_Wilson_B_factor 0.00
_oxford_diffrn_Wilson_scale 0.00
_oxford_refine_ls_r_factor_ref 0.0279
_oxford_refine_ls_scale 0.8357(7)
_oxford_reflns_number_all 7120
_oxford_reflns_threshold_expression_ref I>-10.0\s(I)
_oxford_structure_analysis_title 'pt0061_2 in P2(1)/c'
_cod_data_source_file c5dt04288g2.cif
_cod_data_source_block PT0061
_cod_depositor_comments
;
The following automatic conversions were performed:

'_symmetry_cell_setting' value 'Monoclinic' changed to 'monoclinic'
according to
/usr/data/users/saulius/crontab/automatic-downloads/rss-feeds/RSC/lib/dictionaries/cif_core.dic
dictionary named 'cif_core.dic' version 2.4.2 from 2011-04-26.

Automatic conversion script
Id: cif_fix_values 4268 2015-11-12 08:31:59Z antanas 

 Adding full bibliography for 7038007--7038015.cif.
;
_cod_original_sg_symbol_H-M P21/c
_cod_original_formula_sum 'C20 H19 Br1 N2 O1'
_cod_database_code 7038008

loop_
_symmetry_equiv_pos_as_xyz
x,y,z
-x,-y,-z
-x,y+1/2,-z+1/2
x,-y+1/2,z+1/2

loop_
_atom_site_label
_atom_site_type_symbol
_atom_site_fract_x
_atom_site_fract_y
_atom_site_fract_z
_atom_site_U_iso_or_equiv
_atom_site_occupancy
_atom_site_adp_type
O11 O 0.05619(7) 0.346224(17) -0.36358(12) 0.0157 1.0000 Uani
C11 C 0.01009(11) 0.36521(2) -0.28171(17) 0.0135 1.0000 Uani
C21 C 0.08223(11) 0.37650(3) -0.10856(18) 0.0161 1.0000 Uani
Br1 Br 0.256995(12) 0.361805(3) 0.00283(2) 0.0233 1.0000 Uani
C31 C 0.03273(11) 0.39713(3) -0.02188(18) 0.0168 1.0000 Uani
C41 C -0.09744(11) 0.40920(2) -0.09927(18) 0.0151 1.0000 Uani
C411 C -0.14454(12) 0.43382(3) -0.00024(19) 0.0186 1.0000 Uani
C421 C -0.29183(13) 0.44025(3) -0.0914(2) 0.0272 1.0000 Uani
C431 C -0.06825(14) 0.46338(3) -0.0010(2) 0.0265 1.0000 Uani
C441 C -0.11913(14) 0.42428(3) 0.1903(2) 0.0253 1.0000 Uani
C51 C -0.17089(11) 0.39882(2) -0.26319(18) 0.0146 1.0000 Uani
C61 C -0.12138(11) 0.37748(2) -0.35725(17) 0.0136 1.0000 Uani
C71 C -0.20203(11) 0.36939(2) -0.52875(17) 0.0139 1.0000 Uani
N81 N -0.16449(9) 0.35074(2) -0.63004(14) 0.0136 1.0000 Uani
C91 C -0.23300(11) 0.34539(2) -0.81088(17) 0.0138 1.0000 Uani
C101 C -0.16104(11) 0.33030(2) -0.90444(17) 0.0137 1.0000 Uani
N111 N -0.03609(9) 0.32048(2) -0.80914(15) 0.0174 1.0000 Uani
C121 C 0.02890(12) 0.30691(3) -0.89866(19) 0.0201 1.0000 Uani
C131 C -0.02074(12) 0.30185(3) -1.08177(18) 0.0188 1.0000 Uani
C141 C -0.14494(12) 0.31170(2) -1.17722(17) 0.0163 1.0000 Uani
C151 C -0.21996(11) 0.32646(2) -1.08867(17) 0.0140 1.0000 Uani
C161 C -0.34895(11) 0.33767(3) -1.17812(18) 0.0166 1.0000 Uani
C171 C -0.41666(11) 0.35141(3) -1.08349(18) 0.0179 1.0000 Uani
C181 C -0.36007(11) 0.35517(3) -0.89968(18) 0.0163 1.0000 Uani
O12 O 0.49521(7) 0.374788(17) 0.37949(12) 0.0153 1.0000 Uani
C12 C 0.42991(10) 0.39481(2) 0.42629(17) 0.0132 1.0000 Uani
C22 C 0.45004(11) 0.42694(3) 0.41310(18) 0.0165 1.0000 Uani
Br2 Br 0.572143(13) 0.438738(3) 0.30558(2) 0.0251 1.0000 Uani
C32 C 0.38778(11) 0.44846(2) 0.47711(18) 0.0178 1.0000 Uani
C42 C 0.29392(11) 0.44067(2) 0.55673(18) 0.0165 1.0000 Uani
C412 C 0.23698(12) 0.46598(3) 0.63855(19) 0.0203 1.0000 Uani
C422 C 0.12942(14) 0.45401(3) 0.7020(2) 0.0311 1.0000 Uani
C432 C 0.34880(14) 0.47913(3) 0.7970(2) 0.0285 1.0000 Uani
C442 C 0.17807(13) 0.49131(3) 0.5022(2) 0.0247 1.0000 Uani
C52 C 0.26528(11) 0.41044(3) 0.56241(18) 0.0157 1.0000 Uani
C62 C 0.32964(11) 0.38743(2) 0.49852(17) 0.0135 1.0000 Uani
C72 C 0.29802(11) 0.35685(2) 0.51621(17) 0.0143 1.0000 Uani
N82 N 0.35917(9) 0.33424(2) 0.47011(14) 0.0135 1.0000 Uani
C92 C 0.33932(11) 0.30295(2) 0.48937(17) 0.0153 1.0000 Uani
C102 C 0.43312(12) 0.28311(3) 0.45864(17) 0.0170 1.0000 Uani
N112 N 0.53314(10) 0.29589(2) 0.41691(15) 0.0198 1.0000 Uani
C122 C 0.62000(13) 0.27730(3) 0.3910(2) 0.0251 1.0000 Uani
C132 C 0.61500(14) 0.24527(3) 0.4047(2) 0.0305 1.0000 Uani
C142 C 0.51494(15) 0.23243(3) 0.4451(2) 0.0290 1.0000 Uani
C152 C 0.41852(13) 0.25118(3) 0.47395(19) 0.0224 1.0000 Uani
C162 C 0.31132(14) 0.24000(3) 0.5166(2) 0.0251 1.0000 Uani
C172 C 0.22357(13) 0.25972(3) 0.54573(19) 0.0236 1.0000 Uani
C182 C 0.23713(12) 0.29154(3) 0.53329(18) 0.0184 1.0000 Uani
H31 H 0.0863 0.4036 0.0930 0.0201 1.0000 Uiso
H421 H -0.3194 0.4562 -0.0249 0.0408 1.0000 Uiso
H422 H -0.3088 0.4473 -0.2137 0.0408 1.0000 Uiso
H423 H -0.3424 0.4214 -0.0943 0.0408 1.0000 Uiso
H431 H -0.0975 0.4795 0.0623 0.0396 1.0000 Uiso
H432 H -0.0857 0.4698 -0.1245 0.0396 1.0000 Uiso
H433 H 0.0272 0.4598 0.0588 0.0396 1.0000 Uiso
H441 H -0.1502 0.4405 0.2514 0.0378 1.0000 Uiso
H442 H -0.0236 0.4210 0.2521 0.0378 1.0000 Uiso
H443 H -0.1671 0.4052 0.1913 0.0378 1.0000 Uiso
H51 H -0.2584 0.4061 -0.3170 0.0175 1.0000 Uiso
H71 H -0.2882 0.3778 -0.5746 0.0165 1.0000 Uiso
H81 H -0.0901 0.3408 -0.5802 0.0162 1.0000 Uiso
H121 H 0.1157 0.3000 -0.8344 0.0241 1.0000 Uiso
H131 H 0.0310 0.2918 -1.1384 0.0226 1.0000 Uiso
H141 H -0.1806 0.3087 -1.3015 0.0196 1.0000 Uiso
H161 H -0.3883 0.3357 -1.3027 0.0197 1.0000 Uiso
H171 H -0.5037 0.3585 -1.1439 0.0215 1.0000 Uiso
H181 H -0.4091 0.3644 -0.8364 0.0195 1.0000 Uiso
H32 H 0.4076 0.4693 0.4681 0.0213 1.0000 Uiso
H424 H 0.0947 0.4709 0.7540 0.0466 1.0000 Uiso
H425 H 0.1664 0.4381 0.7926 0.0466 1.0000 Uiso
H426 H 0.0571 0.4453 0.6008 0.0466 1.0000 Uiso
H434 H 0.3138 0.4956 0.8518 0.0428 1.0000 Uiso
H435 H 0.4182 0.4874 0.7568 0.0428 1.0000 Uiso
H436 H 0.3865 0.4629 0.8852 0.0428 1.0000 Uiso
H444 H 0.1416 0.5075 0.5567 0.0371 1.0000 Uiso
H445 H 0.2477 0.5000 0.4635 0.0371 1.0000 Uiso
H446 H 0.1069 0.4828 0.3989 0.0371 1.0000 Uiso
H52 H 0.2005 0.4046 0.6104 0.0188 1.0000 Uiso
H72 H 0.2308 0.3524 0.5624 0.0173 1.0000 Uiso
H82 H 0.4181 0.3392 0.4229 0.0161 1.0000 Uiso
H122 H 0.6899 0.2859 0.3616 0.0302 1.0000 Uiso
H132 H 0.6806 0.2329 0.3860 0.0366 1.0000 Uiso
H142 H 0.5100 0.2110 0.4540 0.0348 1.0000 Uiso
H162 H 0.3001 0.2187 0.5251 0.0301 1.0000 Uiso
H172 H 0.1523 0.2519 0.5750 0.0282 1.0000 Uiso
H182 H 0.1759 0.3049 0.5552 0.0220 1.0000 Uiso

loop_
_atom_site_aniso_label
_atom_site_aniso_U_11
_atom_site_aniso_U_22
_atom_site_aniso_U_33
_atom_site_aniso_U_23
_atom_site_aniso_U_13
_atom_site_aniso_U_12
O11 0.0136(4) 0.0186(4) 0.0160(5) -0.0019(3) 0.0065(4) 0.0015(3)
C11 0.0129(5) 0.0141(5) 0.0155(7) 0.0007(5) 0.0075(5) -0.0017(4)
C21 0.0103(5) 0.0205(5) 0.0163(8) 0.0014(5) 0.0032(5) -0.0007(4)
Br1 0.01162(6) 0.03585(8) 0.01928(9) -0.00261(6) 0.00162(5) 0.00315(5)
C31 0.0183(6) 0.0194(5) 0.0130(8) -0.0028(5) 0.0060(5) -0.0052(4)
C41 0.0177(6) 0.0139(5) 0.0171(8) -0.0011(5) 0.0105(5) -0.0024(4)
C411 0.0223(6) 0.0165(5) 0.0213(8) -0.0050(5) 0.0128(6) -0.0028(5)
C421 0.0250(7) 0.0272(6) 0.0318(10) -0.0113(6) 0.0130(7) 0.0042(5)
C431 0.0362(7) 0.0163(6) 0.0350(10) -0.0076(6) 0.0226(7) -0.0062(5)
C441 0.0342(7) 0.0244(6) 0.0234(9) -0.0054(6) 0.0178(7) -0.0018(5)
C51 0.0141(5) 0.0141(5) 0.0175(8) -0.0001(5) 0.0077(5) 0.0007(4)
C61 0.0131(5) 0.0134(5) 0.0155(7) -0.0003(5) 0.0063(5) -0.0012(4)
C71 0.0124(5) 0.0132(5) 0.0170(8) 0.0004(5) 0.0063(5) 0.0002(4)
N81 0.0120(4) 0.0147(4) 0.0131(6) -0.0005(4) 0.0033(4) 0.0018(3)
C91 0.0151(5) 0.0122(5) 0.0143(7) -0.0012(5) 0.0054(5) -0.0014(4)
C101 0.0145(5) 0.0115(5) 0.0150(7) 0.0006(4) 0.0049(5) -0.0004(4)
N111 0.0168(5) 0.0181(5) 0.0163(7) -0.0008(4) 0.0046(5) 0.0046(4)
C121 0.0187(6) 0.0218(6) 0.0192(8) 0.0001(5) 0.0057(6) 0.0074(5)
C131 0.0223(6) 0.0175(5) 0.0198(8) -0.0009(5) 0.0112(6) 0.0047(5)
C141 0.0216(6) 0.0149(5) 0.0138(7) -0.0018(5) 0.0078(5) -0.0029(4)
C151 0.0159(5) 0.0118(5) 0.0155(7) -0.0002(4) 0.0070(5) -0.0024(4)
C161 0.0158(6) 0.0183(5) 0.0130(7) -0.0008(5) 0.0019(5) -0.0034(4)
C171 0.0120(5) 0.0203(6) 0.0199(8) 0.0001(5) 0.0037(5) -0.0003(4)
C181 0.0143(5) 0.0176(5) 0.0176(8) -0.0023(5) 0.0065(5) -0.0002(4)
O12 0.0117(4) 0.0164(4) 0.0184(5) -0.0011(3) 0.0062(4) 0.0012(3)
C12 0.0097(5) 0.0154(5) 0.0130(7) -0.0003(4) 0.0021(5) 0.0006(4)
C22 0.0142(5) 0.0178(5) 0.0193(8) 0.0027(5) 0.0082(5) -0.0011(4)
Br2 0.02472(7) 0.01996(6) 0.03999(11) 0.00718(6) 0.02292(7) 0.00167(5)
C32 0.0177(6) 0.0127(5) 0.0240(8) 0.0021(5) 0.0086(6) 0.0006(4)
C42 0.0168(5) 0.0151(5) 0.0189(8) -0.0004(5) 0.0079(5) 0.0021(4)
C412 0.0240(6) 0.0132(5) 0.0280(9) -0.0019(5) 0.0144(6) 0.0024(5)
C422 0.0405(8) 0.0185(6) 0.0486(11) -0.0039(6) 0.0337(8) 0.0021(6)
C432 0.0363(8) 0.0222(6) 0.0277(9) -0.0049(6) 0.0120(7) 0.0043(5)
C442 0.0249(6) 0.0182(6) 0.0335(9) 0.0001(6) 0.0133(6) 0.0064(5)
C52 0.0134(5) 0.0170(5) 0.0194(8) 0.0001(5) 0.0091(5) 0.0003(4)
C62 0.0111(5) 0.0152(5) 0.0139(7) 0.0000(5) 0.0039(5) 0.0003(4)
C72 0.0114(5) 0.0162(5) 0.0151(8) -0.0002(5) 0.0042(5) 0.0013(4)
N82 0.0115(4) 0.0134(4) 0.0153(6) -0.0001(4) 0.0044(4) -0.0001(3)
C92 0.0161(5) 0.0135(5) 0.0124(7) -0.0016(5) 0.0001(5) 0.0005(4)
C102 0.0201(6) 0.0155(5) 0.0114(7) -0.0028(5) 0.0006(5) 0.0018(4)
N112 0.0187(5) 0.0203(5) 0.0189(7) -0.0059(4) 0.0047(5) 0.0039(4)
C122 0.0233(6) 0.0278(6) 0.0232(9) -0.0064(6) 0.0071(6) 0.0069(5)
C132 0.0357(8) 0.0276(7) 0.0246(9) -0.0058(6) 0.0063(7) 0.0164(6)
C142 0.0449(8) 0.0174(6) 0.0207(9) -0.0027(5) 0.0065(7) 0.0111(6)
C152 0.0320(7) 0.0152(6) 0.0142(8) -0.0024(5) 0.0010(6) 0.0045(5)
C162 0.0379(7) 0.0133(5) 0.0206(9) -0.0005(5) 0.0060(6) -0.0033(5)
C172 0.0292(7) 0.0181(6) 0.0204(9) 0.0009(5) 0.0049(6) -0.0057(5)
C182 0.0191(6) 0.0162(5) 0.0174(8) 0.0009(5) 0.0035(5) -0.0009(4)

loop_
_atom_type_symbol
_atom_type_scat_dispersion_real
_atom_type_scat_dispersion_imag
_atom_type_scat_Cromer_Mann_a1
_atom_type_scat_Cromer_Mann_b1
_atom_type_scat_Cromer_Mann_a2
_atom_type_scat_Cromer_Mann_b2
_atom_type_scat_Cromer_Mann_a3
_atom_type_scat_Cromer_Mann_b3
_atom_type_scat_Cromer_Mann_a4
_atom_type_scat_Cromer_Mann_b4
_atom_type_scat_Cromer_Mann_c
_atom_type_scat_source
C 0.0181 0.0091 2.3100 20.8439 1.0200 10.2075 1.5886 0.5687 0.8650 51.6512 0.2156 'International Tables Vol C 4.2.6.8 and 6.1.1.4'
H 0.0000 0.0000 0.4930 10.5109 0.3229 26.1257 0.1402 3.1424 0.0408 57.7998 0.0030 'International Tables Vol C 4.2.6.8 and 6.1.1.4'
N 0.0311 0.0180 12.2126 0.0057 3.1322 9.8933 2.0125 28.9975 1.1663 0.5826 -11.5290 'International Tables Vol C 4.2.6.8 and 6.1.1.4'
O 0.0492 0.0322 3.0485 13.2771 2.2868 5.7011 1.5463 0.3239 0.8670 32.9089 0.2508 'International Tables Vol C 4.2.6.8 and 6.1.1.4'
Br -0.6763 1.2805 17.1789 2.1723 5.2358 16.5796 5.6377 0.2609 3.9851 41.4328 2.9557 'International Tables Vol C 4.2.6.8 and 6.1.1.4'

loop_
_geom_angle_atom_site_label_1
_geom_angle_atom_site_label_2
_geom_angle_atom_site_label_3
_geom_angle
_geom_angle_publ_flag
O11 C11 C21 123.83(10) yes
O11 C11 C61 122.41(11) yes
C21 C11 C61 113.76(10) yes
C11 C21 Br1 117.12(8) yes
C11 C21 C31 123.61(11) yes
Br1 C21 C31 119.27(10) yes
C21 C31 C41 121.88(12) yes
C21 C31 H31 119.1 no
C41 C31 H31 119.0 no
C31 C41 C411 119.47(11) yes
C31 C41 C51 116.77(11) yes
C411 C41 C51 123.69(11) yes
C41 C411 C421 111.17(11) yes
C41 C411 C431 108.31(10) yes
C421 C411 C431 108.24(10) yes
C41 C411 C441 110.94(10) yes
C421 C411 C441 108.88(11) yes
C431 C411 C441 109.24(11) yes
C411 C421 H421 109.4 no
C411 C421 H422 109.5 no
H421 C421 H422 109.5 no
C411 C421 H423 109.4 no
H421 C421 H423 109.4 no
H422 C421 H423 109.5 no
C411 C431 H431 109.4 no
C411 C431 H432 109.5 no
H431 C431 H432 109.5 no
C411 C431 H433 109.5 no
H431 C431 H433 109.5 no
H432 C431 H433 109.5 no
C411 C441 H441 109.5 no
C411 C441 H442 109.5 no
H441 C441 H442 109.5 no
C411 C441 H443 109.5 no
H441 C441 H443 109.4 no
H442 C441 H443 109.4 no
C41 C51 C61 122.53(11) yes
C41 C51 H51 118.8 no
C61 C51 H51 118.7 no
C11 C61 C51 121.45(11) yes
C11 C61 C71 120.26(11) yes
C51 C61 C71 118.25(10) yes
C61 C71 N81 123.37(10) yes
C61 C71 H71 118.3 no
N81 C71 H71 118.3 no
C71 N81 C91 125.64(10) yes
C71 N81 H81 117.2 no
C91 N81 H81 117.1 no
N81 C91 C101 116.16(10) yes
N81 C91 C181 123.62(11) yes
C101 C91 C181 120.14(12) yes
C91 C101 N111 117.75(12) yes
C91 C101 C151 119.11(10) yes
N111 C101 C151 123.14(11) yes
C101 N111 C121 116.64(11) yes
N111 C121 C131 124.77(11) yes
N111 C121 H121 117.6 no
C131 C121 H121 117.7 no
C121 C131 C141 118.76(11) yes
C121 C131 H131 120.7 no
C141 C131 H131 120.6 no
C131 C141 C151 119.21(12) yes
C131 C141 H141 120.4 no
C151 C141 H141 120.4 no
C141 C151 C101 117.48(11) yes
C141 C151 C161 122.76(12) yes
C101 C151 C161 119.75(11) yes
C151 C161 C171 119.63(12) yes
C151 C161 H161 120.2 no
C171 C161 H161 120.2 no
C161 C171 C181 121.41(11) yes
C161 C171 H171 119.2 no
C181 C171 H171 119.4 no
C171 C181 C91 119.90(11) yes
C171 C181 H181 120.1 no
C91 C181 H181 120.0 no
O12 C12 C22 122.95(10) yes
O12 C12 C62 123.03(10) yes
C22 C12 C62 114.01(10) yes
C12 C22 Br2 116.85(9) yes
C12 C22 C32 122.94(11) yes
Br2 C22 C32 120.20(8) yes
C22 C32 C42 122.14(10) yes
C22 C32 H32 118.9 no
C42 C32 H32 119.0 no
C32 C42 C412 118.79(10) yes
C32 C42 C52 117.07(11) yes
C412 C42 C52 124.05(11) yes
C42 C412 C422 111.56(10) yes
C42 C412 C432 108.28(10) yes
C422 C412 C432 108.86(12) yes
C42 C412 C442 110.22(11) yes
C422 C412 C442 108.48(11) yes
C432 C412 C442 109.40(10) yes
C412 C422 H424 109.5 no
C412 C422 H425 109.5 no
H424 C422 H425 109.5 no
C412 C422 H426 109.5 no
H424 C422 H426 109.4 no
H425 C422 H426 109.5 no
C412 C432 H434 109.5 no
C412 C432 H435 109.6 no
H434 C432 H435 109.5 no
C412 C432 H436 109.5 no
H434 C432 H436 109.4 no
H435 C432 H436 109.5 no
C412 C442 H444 109.4 no
C412 C442 H445 109.5 no
H444 C442 H445 109.5 no
C412 C442 H446 109.5 no
H444 C442 H446 109.5 no
H445 C442 H446 109.5 no
C42 C52 C62 122.07(11) yes
C42 C52 H52 118.9 no
C62 C52 H52 119.0 no
C12 C62 C52 121.53(10) yes
C12 C62 C72 120.14(10) yes
C52 C62 C72 118.25(10) yes
C62 C72 N82 121.75(11) yes
C62 C72 H72 119.1 no
N82 C72 H72 119.1 no
C72 N82 C92 126.33(10) yes
C72 N82 H82 116.8 no
C92 N82 H82 116.8 no
N82 C92 C102 115.54(10) yes
N82 C92 C182 123.65(10) yes
C102 C92 C182 120.81(10) yes
C92 C102 N112 117.99(10) yes
C92 C102 C152 118.67(11) yes
N112 C102 C152 123.34(11) yes
C102 N112 C122 117.32(11) yes
N112 C122 C132 123.71(13) yes
N112 C122 H122 118.2 no
C132 C122 H122 118.1 no
C122 C132 C142 119.14(12) yes
C122 C132 H132 120.4 no
C142 C132 H132 120.4 no
C132 C142 C152 119.78(12) yes
C132 C142 H142 120.1 no
C152 C142 H142 120.1 no
C102 C152 C142 116.70(12) yes
C102 C152 C162 119.40(11) yes
C142 C152 C162 123.90(11) yes
C152 C162 C172 120.27(11) yes
C152 C162 H162 119.9 no
C172 C162 H162 119.8 no
C162 C172 C182 121.24(12) yes
C162 C172 H172 119.4 no
C182 C172 H172 119.4 no
C172 C182 C92 119.59(11) yes
C172 C182 H182 120.2 no
C92 C182 H182 120.2 no

loop_
_geom_bond_atom_site_label_1
_geom_bond_atom_site_label_2
_geom_bond_distance
_geom_bond_publ_flag
O11 C11 1.2720(14) yes
C11 C21 1.4302(18) yes
C11 C61 1.4437(16) yes
C21 Br1 1.9027(11) yes
C21 C31 1.3662(17) yes
C31 C41 1.4301(16) yes
C31 H31 0.949 no
C41 C411 1.5364(16) yes
C41 C51 1.3618(18) yes
C411 C421 1.5319(18) yes
C411 C431 1.5420(16) yes
C411 C441 1.525(2) yes
C421 H421 0.991 no
C421 H422 0.989 no
C421 H423 0.990 no
C431 H431 0.990 no
C431 H432 0.990 no
C431 H433 0.990 no
C441 H441 0.990 no
C441 H442 0.990 no
C441 H443 0.990 no
C51 C61 1.4263(16) yes
C51 H51 0.950 no
C61 C71 1.3995(18) yes
C71 N81 1.3202(15) yes
C71 H71 0.950 no
N81 C91 1.4067(17) yes
N81 H81 0.881 no
C91 C101 1.4271(16) yes
C91 C181 1.3796(16) yes
C101 N111 1.3718(15) yes
C101 C151 1.4083(19) yes
N111 C121 1.3175(16) yes
C121 C131 1.403(2) yes
C121 H121 0.951 no
C131 C141 1.3661(17) yes
C131 H131 0.950 no
C141 C151 1.4163(16) yes
C141 H141 0.950 no
C151 C161 1.4181(16) yes
C161 C171 1.3728(17) yes
C161 H161 0.949 no
C171 C181 1.4031(19) yes
C171 H171 0.950 no
C181 H181 0.950 no
O12 C12 1.2683(13) yes
C12 C22 1.4387(15) yes
C12 C62 1.4411(16) yes
C22 Br2 1.8947(12) yes
C22 C32 1.3658(16) yes
C32 C42 1.4246(17) yes
C32 H32 0.950 no
C42 C412 1.5312(15) yes
C42 C52 1.3692(16) yes
C412 C422 1.5243(18) yes
C412 C432 1.533(2) yes
C412 C442 1.5383(18) yes
C422 H424 0.990 no
C422 H425 0.990 no
C422 H426 0.990 no
C432 H434 0.991 no
C432 H435 0.989 no
C432 H436 0.991 no
C442 H444 0.990 no
C442 H445 0.990 no
C442 H446 0.990 no
C52 C62 1.4253(15) yes
C52 H52 0.950 no
C62 C72 1.4071(15) yes
C72 N82 1.3194(14) yes
C72 H72 0.949 no
N82 C92 1.4094(14) yes
N82 H82 0.880 no
C92 C102 1.4268(16) yes
C92 C182 1.3726(17) yes
C102 N112 1.3654(16) yes
C102 C152 1.4228(16) yes
N112 C122 1.3187(15) yes
C122 C132 1.4148(19) yes
C122 H122 0.949 no
C132 C142 1.362(2) yes
C132 H132 0.949 no
C142 C152 1.4140(18) yes
C142 H142 0.950 no
C152 C162 1.4128(19) yes
C162 C172 1.3677(19) yes
C162 H162 0.950 no
C172 C182 1.4138(16) yes
C172 H172 0.949 no
C182 H182 0.950 no
